data_8102742
loop_
_publ_author_name
'Shouwen Jin'
'Zhiwen Zheng'
'Li Quan Wang'
'Wenbiao Zhang'
'Daqi Wang'
'Xiaolei Xu'
'Song Bai Huang'

_publ_section_title
;
 Crystal structure of 3,6-bis(imidazol-1-yl)pyridazine, C10H8N6
;
_journal_issue 3
_journal_name_full 'Zeitschrift f\"ur Kristallographie - New Crystal Structures'
_journal_page_first 467
_journal_volume 225
_journal_year 2010
_chemical_formula_sum 'C10 H8 N6'
_chemical_formula_weight 212.22
_chemical_name_systematic
; 
3,6-bis(imidazol-1-yl)pyridazine 
;
_space_group_IT_number 14
_symmetry_cell_setting monoclinic
_symmetry_space_group_name_Hall '-P 2ybc'
_symmetry_space_group_name_H-M 'P 1 21/c 1'
_atom_sites_solution_hydrogens geom
_atom_sites_solution_primary direct
_atom_sites_solution_secondary difmap
_audit_creation_method SHELXL-97
_cell_angle_alpha 90.00
_cell_angle_beta 96.6420(10)
_cell_angle_gamma 90.00
_cell_formula_units_Z 4
_cell_length_a 3.7908(5)
_cell_length_b 15.3585(14)
_cell_length_c 16.2420(15)
_cell_measurement_temperature 298(2)
_cell_volume 939.28(17)
_computing_cell_refinement 'Bruker SMART'
_computing_data_collection 'Bruker SMART'
_computing_data_reduction 'Bruker SAINT'
_computing_molecular_graphics 'Bruker SHELXTL'
_computing_publication_material 'Bruker SHELXTL'
_computing_structure_refinement 'SHELXL-97 (Sheldrick, 1997)'
_computing_structure_solution 'SHELXS-97 (Sheldrick, 1990)'
_diffrn_ambient_temperature 298(2)
_diffrn_measured_fraction_theta_full 0.996
_diffrn_measured_fraction_theta_max 0.996
_diffrn_measurement_device_type 'CCD area detector'
_diffrn_measurement_method 'phi and omega scans'
_diffrn_radiation_monochromator graphite
_diffrn_radiation_source 'fine-focus sealed tube'
_diffrn_radiation_type MoK\a
_diffrn_radiation_wavelength 0.71073
_diffrn_reflns_av_R_equivalents 0.0392
_diffrn_reflns_av_sigmaI/netI 0.0442
_diffrn_reflns_limit_h_max 4
_diffrn_reflns_limit_h_min -4
_diffrn_reflns_limit_k_max 14
_diffrn_reflns_limit_k_min -18
_diffrn_reflns_limit_l_max 17
_diffrn_reflns_limit_l_min -19
_diffrn_reflns_number 4638
_diffrn_reflns_theta_full 25.02
_diffrn_reflns_theta_max 25.02
_diffrn_reflns_theta_min 1.83
_exptl_absorpt_coefficient_mu 0.101
_exptl_absorpt_correction_T_max 0.970
_exptl_absorpt_correction_T_min 0.952
_exptl_absorpt_correction_type multi-scan
_exptl_absorpt_process_details SADABS
_exptl_crystal_colour COLORLESS
_exptl_crystal_density_diffrn 1.501
_exptl_crystal_density_method 'not measured'
_exptl_crystal_description BLOCK
_exptl_crystal_F_000 440
_exptl_crystal_size_max 0.49
_exptl_crystal_size_mid 0.42
_exptl_crystal_size_min 0.30
_refine_diff_density_max 0.152
_refine_diff_density_min -0.174
_refine_diff_density_rms 0.041
_refine_ls_extinction_method none
_refine_ls_goodness_of_fit_ref 1.040
_refine_ls_hydrogen_treatment constr
_refine_ls_matrix_type full
_refine_ls_number_parameters 145
_refine_ls_number_reflns 1665
_refine_ls_number_restraints 0
_refine_ls_restrained_S_all 1.040
_refine_ls_R_factor_all 0.0726
_refine_ls_R_factor_gt 0.0415
_refine_ls_shift/su_max 0.000
_refine_ls_shift/su_mean 0.000
_refine_ls_structure_factor_coef Fsqd
_refine_ls_weighting_details 'calc w=1/[\s^2^(Fo^2^)+(0.0484P)^2^+0.1729P] where P=(Fo^2^+2Fc^2^)/3'
_refine_ls_weighting_scheme calc
_refine_ls_wR_factor_gt 0.0929
_refine_ls_wR_factor_ref 0.1126
_reflns_number_gt 1103
_reflns_number_total 1665
_reflns_threshold_expression >2sigma(I)
_cod_data_source_file 1267-3031.cff
_cod_data_source_block 100209g
_cod_depositor_comments
;
The following automatic conversions were performed:
'_symmetry_cell_setting' value 'Monoclinic' changed to 'monoclinic'
according to '/home/saulius/struct/CIF-dictionaries/cif_core.dic'
dictionary named 'cif_core.dic' version 2.4.1 from
2010-06-29.

'_exptl_absorpt_correction_type' value 'MULTI-SCAN' changed
to 'multi-scan' according to
'/home/saulius/struct/CIF-dictionaries/cif_core.dic' dictionary named
'cif_core.dic' version 2.4.1 from
2010-06-29.

'_refine_ls_hydrogen_treatment' value 'CONSTR' changed to
'constr' according to '/home/saulius/struct/CIF-dictionaries/cif_core.dic'
dictionary named 'cif_core.dic' version 2.4.1 from 2010-06-29.

Automatic conversion script
Id: cif_fix_enum 1555 2011-01-17 13:19:09Z saulius 
;
_cod_original_sg_symbol_H-M P2(1)/c
_cod_database_code 8102742

loop_
_symmetry_equiv_pos_as_xyz
'x, y, z'
'-x, y+1/2, -z+1/2'
'-x, -y, -z'
'x, -y-1/2, z-1/2'

loop_
_atom_site_label
_atom_site_type_symbol
_atom_site_fract_x
_atom_site_fract_y
_atom_site_fract_z
_atom_site_U_iso_or_equiv
_atom_site_adp_type
_atom_site_occupancy
_atom_site_symmetry_multiplicity
_atom_site_calc_flag
_atom_site_refinement_flags
_atom_site_disorder_assembly
_atom_site_disorder_group
N1 N 0.2309(5) 0.91689(11) 0.43653(10) 0.0419(5) Uani 1 1 d . . .
N2 N 0.3219(5) 0.84606(11) 0.48300(10) 0.0422(5) Uani 1 1 d . . .
N3 N 0.1905(5) 0.99533(10) 0.31544(10) 0.0349(4) Uani 1 1 d . . .
N4 N 0.1033(5) 1.09149(12) 0.21340(11) 0.0471(5) Uani 1 1 d . . .
N5 N 0.5666(5) 0.71046(11) 0.50402(10) 0.0361(5) Uani 1 1 d . . .
N6 N 0.6572(5) 0.63766(12) 0.62226(11) 0.0499(6) Uani 1 1 d . . .
C1 C 0.4721(5) 0.77992(13) 0.44926(12) 0.0328(5) Uani 1 1 d . . .
C2 C 0.5356(6) 0.77735(13) 0.36670(12) 0.0379(5) Uani 1 1 d . . .
H2 H 0.6357 0.7286 0.3445 0.046 Uiso 1 1 calc R . .
C3 C 0.4454(6) 0.84892(13) 0.31974(13) 0.0384(5) Uani 1 1 d . . .
H3 H 0.4835 0.8517 0.2643 0.046 Uiso 1 1 calc R . .
C4 C 0.2933(5) 0.91798(13) 0.35855(12) 0.0327(5) Uani 1 1 d . . .
C5 C 0.2200(6) 1.01356(14) 0.23436(13) 0.0418(6) Uani 1 1 d . . .
H5 H 0.3123 0.9751 0.1982 0.050 Uiso 1 1 calc R . .
C6 C -0.0046(6) 1.12522(15) 0.28484(14) 0.0465(6) Uani 1 1 d . . .
H6 H -0.1004 1.1806 0.2890 0.056 Uiso 1 1 calc R . .
C7 C 0.0458(6) 1.06823(14) 0.34776(14) 0.0424(6) Uani 1 1 d . . .
H7 H -0.0061 1.0763 0.4018 0.051 Uiso 1 1 calc R . .
C8 C 0.5507(6) 0.71074(15) 0.58727(13) 0.0467(6) Uani 1 1 d . . .
H8 H 0.4722 0.7580 0.6160 0.056 Uiso 1 1 calc R . .
C9 C 0.7473(6) 0.58693(15) 0.55842(14) 0.0468(6) Uani 1 1 d . . .
H9 H 0.8327 0.5303 0.5645 0.056 Uiso 1 1 calc R . .
C10 C 0.6959(6) 0.62992(14) 0.48583(14) 0.0449(6) Uani 1 1 d . . .
H10 H 0.7390 0.6094 0.4341 0.054 Uiso 1 1 calc R . .

loop_
_atom_site_aniso_label
_atom_site_aniso_U_11
_atom_site_aniso_U_22
_atom_site_aniso_U_33
_atom_site_aniso_U_23
_atom_site_aniso_U_13
_atom_site_aniso_U_12
N1 0.0540(12) 0.0401(11) 0.0325(10) -0.0006(8) 0.0095(9) 0.0061(9)
N2 0.0546(13) 0.0408(11) 0.0326(10) 0.0003(8) 0.0111(9) 0.0065(9)
N3 0.0401(11) 0.0334(10) 0.0319(10) -0.0027(8) 0.0072(8) 0.0006(8)
N4 0.0559(13) 0.0435(12) 0.0424(12) 0.0040(9) 0.0079(9) 0.0026(10)
N5 0.0435(11) 0.0349(10) 0.0308(10) -0.0001(8) 0.0076(8) -0.0001(8)
N6 0.0646(14) 0.0482(12) 0.0375(11) 0.0062(9) 0.0083(10) 0.0015(10)
C1 0.0348(12) 0.0332(12) 0.0309(12) -0.0035(9) 0.0062(9) -0.0046(10)
C2 0.0446(13) 0.0359(13) 0.0349(12) -0.0062(10) 0.0116(10) 0.0005(10)
C3 0.0475(14) 0.0412(13) 0.0275(11) -0.0030(10) 0.0077(10) -0.0003(11)
C4 0.0345(13) 0.0333(12) 0.0304(11) -0.0021(9) 0.0046(9) -0.0035(10)
C5 0.0530(15) 0.0393(13) 0.0341(13) -0.0006(10) 0.0088(11) -0.0011(11)
C6 0.0521(15) 0.0379(13) 0.0497(14) -0.0010(11) 0.0070(12) 0.0069(12)
C7 0.0491(14) 0.0424(14) 0.0366(13) -0.0064(10) 0.0091(11) 0.0056(11)
C8 0.0641(17) 0.0454(14) 0.0326(13) -0.0005(10) 0.0143(11) 0.0025(12)
C9 0.0585(16) 0.0412(13) 0.0407(14) 0.0008(11) 0.0065(11) 0.0030(12)
C10 0.0583(16) 0.0405(13) 0.0368(13) -0.0043(10) 0.0089(11) 0.0062(12)

loop_
_atom_type_symbol
_atom_type_description
_atom_type_scat_dispersion_real
_atom_type_scat_dispersion_imag
_atom_type_scat_source
C C 0.0033 0.0016 'International Tables Vol C Tables 4.2.6.8 and 6.1.1.4'
H H 0.0000 0.0000 'International Tables Vol C Tables 4.2.6.8 and 6.1.1.4'
N N 0.0061 0.0033 'International Tables Vol C Tables 4.2.6.8 and 6.1.1.4'

loop_
_geom_angle_atom_site_label_1
_geom_angle_atom_site_label_2
_geom_angle_atom_site_label_3
_geom_angle
_geom_angle_site_symmetry_1
_geom_angle_site_symmetry_3
_geom_angle_publ_flag
C4 N1 N2 119.17(17) . . ?
C1 N2 N1 119.08(17) . . ?
C5 N3 C7 106.38(17) . . ?
C5 N3 C4 127.12(17) . . ?
C7 N3 C4 126.49(18) . . ?
C5 N4 C6 104.47(18) . . ?
C8 N5 C10 105.92(17) . . ?
C8 N5 C1 126.00(18) . . ?
C10 N5 C1 128.07(17) . . ?
C8 N6 C9 104.58(19) . . ?
N2 C1 C2 123.76(19) . . ?
N2 C1 N5 114.38(18) . . ?
C2 C1 N5 121.86(18) . . ?
C3 C2 C1 117.25(19) . . ?
C3 C2 H2 121.4 . . ?
C1 C2 H2 121.4 . . ?
C2 C3 C4 116.91(19) . . ?
C2 C3 H3 121.5 . . ?
C4 C3 H3 121.5 . . ?
N1 C4 C3 123.80(19) . . ?
N1 C4 N3 114.75(17) . . ?
C3 C4 N3 121.45(18) . . ?
N4 C5 N3 112.11(19) . . ?
N4 C5 H5 123.9 . . ?
N3 C5 H5 123.9 . . ?
C7 C6 N4 111.5(2) . . ?
C7 C6 H6 124.2 . . ?
N4 C6 H6 124.2 . . ?
C6 C7 N3 105.53(19) . . ?
C6 C7 H7 127.2 . . ?
N3 C7 H7 127.2 . . ?
N6 C8 N5 112.59(19) . . ?
N6 C8 H8 123.7 . . ?
N5 C8 H8 123.7 . . ?
C10 C9 N6 111.1(2) . . ?
C10 C9 H9 124.4 . . ?
N6 C9 H9 124.4 . . ?
C9 C10 N5 105.80(19) . . ?
C9 C10 H10 127.1 . . ?
N5 C10 H10 127.1 . . ?

loop_
_geom_bond_atom_site_label_1
_geom_bond_atom_site_label_2
_geom_bond_distance
_geom_bond_site_symmetry_2
_geom_bond_publ_flag
N1 C4 1.315(2) . ?
N1 N2 1.346(2) . ?
N2 C1 1.315(2) . ?
N3 C5 1.363(3) . ?
N3 C7 1.377(2) . ?
N3 C4 1.411(2) . ?
N4 C5 1.307(3) . ?
N4 C6 1.375(3) . ?
N5 C8 1.361(3) . ?
N5 C10 1.375(3) . ?
N5 C1 1.408(3) . ?
N6 C8 1.301(3) . ?
N6 C9 1.371(3) . ?
C1 C2 1.390(3) . ?
C2 C3 1.359(3) . ?
C2 H2 0.9300 . ?
C3 C4 1.393(3) . ?
C3 H3 0.9300 . ?
C5 H5 0.9300 . ?
C6 C7 1.342(3) . ?
C6 H6 0.9300 . ?
C7 H7 0.9300 . ?
C8 H8 0.9300 . ?
C9 C10 1.346(3) . ?
C9 H9 0.9300 . ?
C10 H10 0.9300 . ?

loop_
_geom_torsion_atom_site_label_1
_geom_torsion_atom_site_label_2
_geom_torsion_atom_site_label_3
_geom_torsion_atom_site_label_4
_geom_torsion
_geom_torsion_site_symmetry_1
_geom_torsion_site_symmetry_2
_geom_torsion_site_symmetry_3
_geom_torsion_site_symmetry_4
_geom_torsion_publ_flag
C4 N1 N2 C1 0.3(3) . . . . ?
N1 N2 C1 C2 -1.8(3) . . . . ?
N1 N2 C1 N5 178.06(17) . . . . ?
C8 N5 C1 N2 -7.5(3) . . . . ?
C10 N5 C1 N2 173.4(2) . . . . ?
C8 N5 C1 C2 172.4(2) . . . . ?
C10 N5 C1 C2 -6.7(3) . . . . ?
N2 C1 C2 C3 2.1(3) . . . . ?
N5 C1 C2 C3 -177.81(19) . . . . ?
C1 C2 C3 C4 -0.8(3) . . . . ?
N2 N1 C4 C3 1.0(3) . . . . ?
N2 N1 C4 N3 -179.57(17) . . . . ?
C2 C3 C4 N1 -0.7(3) . . . . ?
C2 C3 C4 N3 179.90(19) . . . . ?
C5 N3 C4 N1 -179.15(19) . . . . ?
C7 N3 C4 N1 2.1(3) . . . . ?
C5 N3 C4 C3 0.3(3) . . . . ?
C7 N3 C4 C3 -178.4(2) . . . . ?
C6 N4 C5 N3 0.4(2) . . . . ?
C7 N3 C5 N4 -0.5(2) . . . . ?
C4 N3 C5 N4 -179.40(19) . . . . ?
C5 N4 C6 C7 -0.2(3) . . . . ?
N4 C6 C7 N3 -0.1(3) . . . . ?
C5 N3 C7 C6 0.3(2) . . . . ?
C4 N3 C7 C6 179.27(19) . . . . ?
C9 N6 C8 N5 0.0(3) . . . . ?
C10 N5 C8 N6 -0.2(3) . . . . ?
C1 N5 C8 N6 -179.52(19) . . . . ?
C8 N6 C9 C10 0.3(3) . . . . ?
N6 C9 C10 N5 -0.4(3) . . . . ?
C8 N5 C10 C9 0.4(3) . . . . ?
C1 N5 C10 C9 179.7(2) . . . . ?

loop_
_cod_related_entry_id
_cod_related_entry_database
_cod_related_entry_code
1 ChemSpider 21472779
